data_4074257
loop_
_publ_author_name
'Ma, Liping'
'Zhang, Jie'
'Zhang, Zhengxing'
'Cai, Ruifang'
'Chen, Zhenxia'
'Zhou, Xigeng'

_publ_section_title
;
 Reactivity of Organolanthanide Derivatives Containing
 theo-Aminothiophenolate Ligand toward Carbodiimide
;
_journal_issue 19
_journal_name_full Organometallics
_journal_page_first 4571
_journal_paper_doi 10.1021/om060491h
_journal_volume 25
_journal_year 2006
_chemical_formula_sum 'C44 H66 Dy2 N6 O2 S2'
_chemical_formula_weight 1100.15
_chemical_name_systematic
; 
 ? 
;
_space_group_IT_number 14
_symmetry_cell_setting monoclinic
_symmetry_space_group_name_Hall '-P 2yn'
_symmetry_space_group_name_H-M 'P 1 21/n 1'
_atom_sites_solution_hydrogens geom
_atom_sites_solution_primary direct
_atom_sites_solution_secondary difmap
_audit_creation_method SHELXL-97
_cell_angle_alpha 90.00
_cell_angle_beta 93.451(4)
_cell_angle_gamma 90.00
_cell_formula_units_Z 2
_cell_length_a 10.086(4)
_cell_length_b 11.719(4)
_cell_length_c 19.487(7)
_cell_measurement_reflns_used 908
_cell_measurement_temperature 293(2)
_cell_measurement_theta_max 26.002
_cell_measurement_theta_min 2.221
_cell_volume 2299.1(15)
_computing_cell_refinement 'Bruker SMART'
_computing_data_collection 'Bruker SMART'
_computing_data_reduction 'Bruker SHELXTL'
_computing_molecular_graphics 'Bruker SHELXTL'
_computing_publication_material 'Bruker SHELXTL'
_computing_structure_refinement 'SHELXL-97 (Sheldrick, 1997)'
_computing_structure_solution 'SHELXS-97 (Sheldrick, 1990)'
_diffrn_ambient_temperature 293(2)
_diffrn_measured_fraction_theta_full 0.992
_diffrn_measured_fraction_theta_max 0.992
_diffrn_measurement_device_type 'CCD area detector'
_diffrn_measurement_method 'phi and omega scans'
_diffrn_radiation_monochromator graphite
_diffrn_radiation_source 'fine-focus sealed tube'
_diffrn_radiation_type MoK\a
_diffrn_radiation_wavelength 0.71073
_diffrn_reflns_av_R_equivalents 0.0473
_diffrn_reflns_av_sigmaI/netI 0.0552
_diffrn_reflns_limit_h_max 12
_diffrn_reflns_limit_h_min -12
_diffrn_reflns_limit_k_max 14
_diffrn_reflns_limit_k_min -9
_diffrn_reflns_limit_l_max 23
_diffrn_reflns_limit_l_min -24
_diffrn_reflns_number 11050
_diffrn_reflns_theta_full 27.01
_diffrn_reflns_theta_max 27.01
_diffrn_reflns_theta_min 2.03
_diffrn_standards_decay_% 8.99
_exptl_absorpt_coefficient_mu 3.357
_exptl_absorpt_correction_T_max 0.7750
_exptl_absorpt_correction_T_min 0.6888
_exptl_absorpt_correction_type multi-scan
_exptl_absorpt_process_details sadabs
_exptl_crystal_density_diffrn 1.589
_exptl_crystal_density_method 'not measured'
_exptl_crystal_F_000 1104
_exptl_crystal_size_max 0.12
_exptl_crystal_size_mid 0.10
_exptl_crystal_size_min 0.08
_refine_diff_density_max 1.123
_refine_diff_density_min -0.626
_refine_diff_density_rms 0.096
_refine_ls_extinction_method none
_refine_ls_goodness_of_fit_ref 0.909
_refine_ls_hydrogen_treatment constr
_refine_ls_matrix_type full
_refine_ls_number_parameters 257
_refine_ls_number_reflns 4978
_refine_ls_number_restraints 0
_refine_ls_restrained_S_all 0.909
_refine_ls_R_factor_all 0.0431
_refine_ls_R_factor_gt 0.0300
_refine_ls_shift/su_max 0.001
_refine_ls_shift/su_mean 0.000
_refine_ls_structure_factor_coef Fsqd
_refine_ls_weighting_details 'calc w=1/[\s^2^(Fo^2^)+(0.0247P)^2^+0.0000P] where P=(Fo^2^+2Fc^2^)/3'
_refine_ls_weighting_scheme calc
_refine_ls_wR_factor_gt 0.0607
_refine_ls_wR_factor_ref 0.0640
_reflns_number_gt 3786
_reflns_number_total 4978
_reflns_threshold_expression >2sigma(I)
_cod_data_source_file om060491hsi20060717_022841.cif
_cod_data_source_block f60628b
_cod_depositor_comments
;
The following automatic conversions were performed:

'_symmetry_cell_setting' value 'Monoclinic' changed to 'monoclinic'
according to /home/saulius/struct/CIF-dictionaries/cif_core.dic
dictionary named 'cif_core.dic' version 2.4.1 from 2010-06-29.

Automatic conversion script
Id: cif_fix_values 1715 2011-07-08 13:25:40Z adriana 
;
_cod_original_cell_volume 2299.2(14)
_cod_original_sg_symbol_H-M P2(1)/n
_cod_database_code 4074257

loop_
_symmetry_equiv_pos_as_xyz
'x, y, z'
'-x+1/2, y+1/2, -z+1/2'
'-x, -y, -z'
'x-1/2, -y-1/2, z-1/2'

loop_
_atom_site_label
_atom_site_type_symbol
_atom_site_fract_x
_atom_site_fract_y
_atom_site_fract_z
_atom_site_U_iso_or_equiv
_atom_site_adp_type
_atom_site_occupancy
_atom_site_symmetry_multiplicity
_atom_site_calc_flag
_atom_site_refinement_flags
Dy1 Dy 0.571597(16) 0.463229(16) 0.101165(8) 0.03822(7) Uani 1 1 d .
S1 S 0.33866(9) 0.54606(9) 0.03365(5) 0.0434(2) Uani 1 1 d .
O1 O 0.4696(3) 0.5495(2) 0.20118(14) 0.0555(8) Uani 1 1 d .
N1 N 0.5862(3) 0.6571(3) 0.08366(14) 0.0367(7) Uani 1 1 d .
N2 N 0.7641(3) 0.5736(3) 0.13427(16) 0.0444(8) Uani 1 1 d .
N3 N 0.7804(3) 0.7716(3) 0.10792(16) 0.0510(8) Uani 1 1 d .
H3A H 0.8670 0.7553 0.1163 0.061 Uiso 1 1 calc R
H3B H 0.7554 0.8124 0.1441 0.061 Uiso 1 1 calc R
C1 C 0.3540(4) 0.6883(4) 0.06490(18) 0.0456(10) Uani 1 1 d .
C2 C 0.2423(4) 0.7555(4) 0.0693(2) 0.0609(12) Uani 1 1 d .
H2 H 0.1597 0.7264 0.0544 0.073 Uiso 1 1 calc R
C3 C 0.2511(5) 0.8643(5) 0.0951(2) 0.0754(15) Uani 1 1 d .
H3 H 0.1749 0.9086 0.0971 0.091 Uiso 1 1 calc R
C4 C 0.3705(5) 0.9073(4) 0.1177(2) 0.0703(14) Uani 1 1 d .
H4 H 0.3755 0.9808 0.1356 0.084 Uiso 1 1 calc R
C5 C 0.4847(4) 0.8433(4) 0.1143(2) 0.0549(11) Uani 1 1 d .
H5 H 0.5658 0.8742 0.1303 0.066 Uiso 1 1 calc R
C6 C 0.4806(4) 0.7333(3) 0.08736(18) 0.0428(9) Uani 1 1 d .
C7 C 0.7130(3) 0.6694(3) 0.10918(17) 0.0381(8) Uani 1 1 d .
C8 C 0.9066(4) 0.5588(4) 0.1519(2) 0.0566(12) Uani 1 1 d .
H8 H 0.9503 0.6332 0.1488 0.068 Uiso 1 1 calc R
C9 C 0.9284(5) 0.5152(5) 0.2247(2) 0.0784(15) Uani 1 1 d .
H9A H 0.8930 0.5691 0.2559 0.118 Uiso 1 1 calc R
H9B H 1.0219 0.5057 0.2357 0.118 Uiso 1 1 calc R
H9C H 0.8843 0.4432 0.2288 0.118 Uiso 1 1 calc R
C10 C 0.9642(5) 0.4792(5) 0.1010(3) 0.096(2) Uani 1 1 d .
H10A H 0.9225 0.4058 0.1036 0.143 Uiso 1 1 calc R
H10B H 1.0580 0.4715 0.1114 0.143 Uiso 1 1 calc R
H10C H 0.9487 0.5094 0.0554 0.143 Uiso 1 1 calc R
C11 C 0.7717(4) 0.8480(4) 0.0487(2) 0.0541(11) Uani 1 1 d .
H11 H 0.6780 0.8558 0.0328 0.065 Uiso 1 1 calc R
C12 C 0.8236(6) 0.9635(4) 0.0703(3) 0.0937(19) Uani 1 1 d .
H12A H 0.7702 0.9940 0.1051 0.141 Uiso 1 1 calc R
H12B H 0.8199 1.0137 0.0314 0.141 Uiso 1 1 calc R
H12C H 0.9139 0.9565 0.0884 0.141 Uiso 1 1 calc R
C13 C 0.8466(5) 0.7995(5) -0.0088(2) 0.0815(16) Uani 1 1 d .
H13A H 0.9399 0.7992 0.0042 0.122 Uiso 1 1 calc R
H13B H 0.8305 0.8454 -0.0493 0.122 Uiso 1 1 calc R
H13C H 0.8172 0.7229 -0.0182 0.122 Uiso 1 1 calc R
C14 C 0.5382(8) 0.2371(5) 0.0899(3) 0.093(2) Uani 1 1 d .
H14 H 0.5109 0.2098 0.0465 0.112 Uiso 1 1 calc R
C15 C 0.6639(8) 0.2507(5) 0.1139(4) 0.097(2) Uani 1 1 d .
H15 H 0.7392 0.2364 0.0900 0.116 Uiso 1 1 calc R
C16 C 0.6617(7) 0.2894(5) 0.1800(4) 0.096(2) Uani 1 1 d .
H16 H 0.7353 0.3054 0.2095 0.115 Uiso 1 1 calc R
C17 C 0.5319(7) 0.3005(5) 0.1948(3) 0.0826(17) Uani 1 1 d .
H17 H 0.5009 0.3251 0.2362 0.099 Uiso 1 1 calc R
C18 C 0.4574(5) 0.2695(5) 0.1389(4) 0.0895(19) Uani 1 1 d .
H18 H 0.3650 0.2702 0.1346 0.107 Uiso 1 1 calc R
C19 C 0.5368(5) 0.6231(5) 0.2510(2) 0.0779(16) Uani 1 1 d .
H19A H 0.5805 0.6850 0.2281 0.093 Uiso 1 1 calc R
H19B H 0.6034 0.5806 0.2784 0.093 Uiso 1 1 calc R
C20 C 0.4371(6) 0.6678(6) 0.2942(3) 0.124(3) Uani 1 1 d .
H20A H 0.4464 0.7498 0.2991 0.149 Uiso 1 1 calc R
H20B H 0.4461 0.6334 0.3396 0.149 Uiso 1 1 calc R
C21 C 0.3084(6) 0.6391(6) 0.2601(3) 0.108(2) Uani 1 1 d .
H21A H 0.2442 0.6215 0.2937 0.130 Uiso 1 1 calc R
H21B H 0.2749 0.7021 0.2318 0.130 Uiso 1 1 calc R
C22 C 0.3327(4) 0.5406(5) 0.2184(2) 0.0700(14) Uani 1 1 d .
H22A H 0.2740 0.5407 0.1771 0.084 Uiso 1 1 calc R
H22B H 0.3185 0.4709 0.2437 0.084 Uiso 1 1 calc R

loop_
_atom_site_aniso_label
_atom_site_aniso_U_11
_atom_site_aniso_U_22
_atom_site_aniso_U_33
_atom_site_aniso_U_23
_atom_site_aniso_U_13
_atom_site_aniso_U_12
Dy1 0.03749(10) 0.03903(12) 0.03792(10) 0.00535(9) 0.00052(7) -0.00063(9)
S1 0.0349(5) 0.0535(7) 0.0418(5) 0.0010(5) 0.0016(4) 0.0006(5)
O1 0.0534(16) 0.069(2) 0.0450(16) -0.0075(14) 0.0116(13) -0.0049(15)
N1 0.0331(16) 0.0371(18) 0.0403(17) -0.0001(14) 0.0044(13) 0.0046(14)
N2 0.0360(17) 0.046(2) 0.0513(19) 0.0073(16) -0.0004(14) -0.0011(15)
N3 0.0494(19) 0.045(2) 0.058(2) -0.0005(17) -0.0064(16) -0.0055(17)
C1 0.049(2) 0.049(3) 0.038(2) -0.0022(19) 0.0026(17) 0.010(2)
C2 0.040(2) 0.084(4) 0.059(3) -0.008(3) -0.0006(19) 0.019(2)
C3 0.069(3) 0.083(4) 0.073(3) -0.009(3) 0.001(3) 0.042(3)
C4 0.092(4) 0.052(3) 0.067(3) -0.010(3) -0.001(3) 0.030(3)
C5 0.062(3) 0.054(3) 0.049(2) -0.008(2) 0.004(2) 0.012(2)
C6 0.044(2) 0.047(3) 0.038(2) 0.0017(18) 0.0047(16) 0.0081(19)
C7 0.041(2) 0.040(2) 0.0339(19) -0.0017(17) 0.0017(15) 0.0009(18)
C8 0.040(2) 0.057(3) 0.072(3) 0.012(2) -0.008(2) -0.005(2)
C9 0.066(3) 0.101(4) 0.065(3) 0.003(3) -0.022(2) 0.015(3)
C10 0.050(3) 0.162(6) 0.075(4) -0.011(4) 0.006(2) 0.031(3)
C11 0.058(3) 0.048(3) 0.055(3) 0.012(2) -0.003(2) -0.006(2)
C12 0.122(5) 0.052(3) 0.105(4) 0.013(3) -0.010(4) -0.021(3)
C13 0.083(4) 0.091(4) 0.071(3) 0.015(3) 0.010(3) 0.004(3)
C14 0.167(7) 0.054(4) 0.057(4) 0.011(3) -0.010(4) -0.041(4)
C15 0.121(5) 0.040(3) 0.136(6) 0.033(4) 0.058(5) 0.021(4)
C16 0.105(5) 0.059(4) 0.116(5) 0.043(4) -0.062(4) -0.016(3)
C17 0.138(6) 0.061(4) 0.050(3) 0.021(3) 0.019(3) 0.009(4)
C18 0.071(3) 0.076(4) 0.121(5) 0.053(4) 0.002(4) -0.024(3)
C19 0.077(3) 0.106(5) 0.050(3) -0.018(3) 0.004(2) -0.016(3)
C20 0.128(5) 0.143(7) 0.108(5) -0.071(5) 0.056(4) -0.041(5)
C21 0.097(4) 0.114(6) 0.119(5) -0.031(4) 0.056(4) 0.002(4)
C22 0.054(3) 0.097(4) 0.061(3) -0.008(3) 0.021(2) -0.012(3)

loop_
_atom_type_symbol
_atom_type_description
_atom_type_scat_dispersion_real
_atom_type_scat_dispersion_imag
_atom_type_scat_source
N N 0.0061 0.0033 'International Tables Vol C Tables 4.2.6.8 and 6.1.1.4'
H H 0.0000 0.0000 'International Tables Vol C Tables 4.2.6.8 and 6.1.1.4'
S S 0.1246 0.1234 'International Tables Vol C Tables 4.2.6.8 and 6.1.1.4'
Dy Dy -0.1892 4.4098 'International Tables Vol C Tables 4.2.6.8 and 6.1.1.4'
C C 0.0033 0.0016 'International Tables Vol C Tables 4.2.6.8 and 6.1.1.4'
O O 0.0106 0.0060 'International Tables Vol C Tables 4.2.6.8 and 6.1.1.4'

loop_
_geom_angle_atom_site_label_1
_geom_angle_atom_site_label_2
_geom_angle_atom_site_label_3
_geom_angle
_geom_angle_site_symmetry_3
N1 Dy1 N2 56.50(10) .
N1 Dy1 O1 75.32(9) .
N2 Dy1 O1 86.30(10) .
N1 Dy1 C15 155.57(17) .
N2 Dy1 C15 102.0(2) .
O1 Dy1 C15 117.92(16) .
N1 Dy1 C18 155.82(15) .
N2 Dy1 C18 138.00(15) .
O1 Dy1 C18 85.64(18) .
C15 Dy1 C18 48.20(18) .
N1 Dy1 C16 144.38(14) .
N2 Dy1 C16 90.83(14) .
O1 Dy1 C16 90.1(2) .
C15 Dy1 C16 29.65(18) .
C18 Dy1 C16 48.09(16) .
N1 Dy1 C14 166.53(14) .
N2 Dy1 C14 130.82(19) .
O1 Dy1 C14 114.39(16) .
C15 Dy1 C14 28.90(18) .
C18 Dy1 C14 29.17(16) .
C16 Dy1 C14 48.01(17) .
N1 Dy1 C17 144.54(14) .
N2 Dy1 C17 110.67(18) .
O1 Dy1 C17 70.69(14) .
C15 Dy1 C17 48.60(17) .
C18 Dy1 C17 28.88(16) .
C16 Dy1 C17 29.47(16) .
C14 Dy1 C17 47.93(16) .
N1 Dy1 S1 69.35(7) .
N2 Dy1 S1 125.82(8) .
O1 Dy1 S1 81.46(7) .
C15 Dy1 S1 130.3(2) .
C18 Dy1 S1 93.48(12) .
C16 Dy1 S1 141.33(14) .
C14 Dy1 S1 101.94(16) .
C17 Dy1 S1 114.25(16) .
N1 Dy1 C7 28.59(9) .
N2 Dy1 C7 27.94(10) .
O1 Dy1 C7 80.68(10) .
C15 Dy1 C7 128.8(2) .
C18 Dy1 C7 160.68(18) .
C16 Dy1 C7 118.00(14) .
C14 Dy1 C7 156.6(2) .
C17 Dy1 C7 132.06(16) .
S1 Dy1 C7 97.88(8) .
N1 Dy1 S1 82.75(7) 3_665
N2 Dy1 S1 88.36(8) 3_665
O1 Dy1 S1 156.61(7) 3_665
C15 Dy1 S1 85.47(15) 3_665
C18 Dy1 S1 112.97(17) 3_665
C16 Dy1 S1 112.7(2) 3_665
C14 Dy1 S1 86.08(14) 3_665
C17 Dy1 S1 132.20(12) 3_665
S1 Dy1 S1 83.29(3) 3_665
C7 Dy1 S1 83.97(7) 3_665
C1 S1 Dy1 96.36(13) .
C1 S1 Dy1 109.13(12) 3_665
Dy1 S1 Dy1 96.71(3) 3_665
C19 O1 C22 107.8(3) .
C19 O1 Dy1 125.2(2) .
C22 O1 Dy1 127.0(3) .
C7 N1 C6 128.4(3) .
C7 N1 Dy1 96.8(2) .
C6 N1 Dy1 124.6(2) .
C7 N2 C8 122.8(3) .
C7 N2 Dy1 93.9(2) .
C8 N2 Dy1 140.2(3) .
C7 N3 C11 122.8(3) .
C2 C1 C6 119.3(4) .
C2 C1 S1 120.0(3) .
C6 C1 S1 120.7(3) .
C3 C2 C1 121.2(4) .
C4 C3 C2 120.1(4) .
C3 C4 C5 120.7(5) .
C4 C5 C6 121.0(4) .
C5 C6 N1 127.3(4) .
C5 C6 C1 117.7(4) .
N1 C6 C1 114.8(3) .
N2 C7 N1 112.6(3) .
N2 C7 N3 124.4(3) .
N1 C7 N3 122.9(3) .
N2 C7 Dy1 58.1(2) .
N1 C7 Dy1 54.59(19) .
N3 C7 Dy1 175.7(3) .
N2 C8 C10 109.3(4) .
N2 C8 C9 110.1(3) .
C10 C8 C9 111.7(4) .
N3 C11 C13 110.5(4) .
N3 C11 C12 109.1(4) .
C13 C11 C12 111.6(4) .
C15 C14 C18 108.7(5) .
C15 C14 Dy1 75.0(3) .
C18 C14 Dy1 75.0(3) .
C14 C15 C16 107.5(6) .
C14 C15 Dy1 76.1(4) .
C16 C15 Dy1 75.6(3) .
C17 C16 C15 107.5(5) .
C17 C16 Dy1 75.6(3) .
C15 C16 Dy1 74.7(3) .
C18 C17 C16 107.6(5) .
C18 C17 Dy1 74.9(3) .
C16 C17 Dy1 74.9(3) .
C17 C18 C14 108.6(5) .
C17 C18 Dy1 76.2(3) .
C14 C18 Dy1 75.8(3) .
O1 C19 C20 107.1(4) .
C19 C20 C21 106.3(5) .
C22 C21 C20 105.3(5) .
C21 C22 O1 105.7(4) .

loop_
_geom_bond_atom_site_label_1
_geom_bond_atom_site_label_2
_geom_bond_distance
_geom_bond_site_symmetry_2
Dy1 N1 2.303(3) .
Dy1 N2 2.389(3) .
Dy1 O1 2.474(3) .
Dy1 C15 2.665(5) .
Dy1 C18 2.669(5) .
Dy1 C16 2.677(5) .
Dy1 C14 2.679(5) .
Dy1 C17 2.686(5) .
Dy1 S1 2.7966(12) .
Dy1 C7 2.806(4) .
Dy1 S1 2.8318(13) 3_665
S1 C1 1.778(4) .
S1 Dy1 2.8318(13) 3_665
O1 C19 1.437(5) .
O1 C22 1.445(5) .
N1 C7 1.352(4) .
N1 C6 1.396(4) .
N2 C7 1.318(5) .
N2 C8 1.468(5) .
N3 C7 1.377(5) .
N3 C11 1.459(5) .
C1 C2 1.381(5) .
C1 C6 1.425(5) .
C2 C3 1.372(6) .
C3 C4 1.354(7) .
C4 C5 1.380(6) .
C5 C6 1.392(5) .
C8 C10 1.504(6) .
C8 C9 1.513(6) .
C11 C13 1.501(6) .
C11 C12 1.503(6) .
C14 C15 1.334(8) .
C14 C18 1.347(7) .
C15 C16 1.367(8) .
C16 C17 1.364(7) .
C17 C18 1.335(7) .
C19 C20 1.448(6) .
C20 C21 1.462(7) .
C21 C22 1.441(7) .
